data_9002038
loop_
_publ_author_name
'Gasparik, T.'
'Parise, J. B.'
'Reeder, R. J.'
'Young, V. G.'
'Wilford, W. S.'

_publ_section_title
;Composition, stability, and structure of a new member of the aenigmatite
 group, Na2Mg4+xFe2-2xSi6+xO20, synthesized at 13-14 GPa
;
_journal_name_full 'American Mineralogist'
_journal_page_first 257
_journal_page_last 266
_journal_volume 84
_journal_year 1999
_chemical_formula_sum 'Fe0.65 Mg2.163 Na O10 Si3.188'
_chemical_name_mineral Aenigmatite
_space_group_IT_number 2
_symmetry_space_group_name_Hall '-P 1'
_symmetry_space_group_name_H-M 'P -1'
_cell_angle_alpha 105.15
_cell_angle_beta 96.85
_cell_angle_gamma 125.47
_cell_formula_units_Z 4
_cell_length_a 10.328
_cell_length_b 10.724
_cell_length_c 8.805
_cell_volume 719.667
_database_code_amcsd 0002100
_exptl_crystal_density_diffrn 3.335
_exptl_crystal_pressure_history 'synthesized at 13-14 GPa'
_cod_original_formula_sum 'Mg2.163 Si3.188 Fe.65 Na O10'
_cod_database_code 9002038

loop_
_space_group_symop_operation_xyz
x,y,z
-x,-y,-z

loop_
_atom_site_aniso_label
_atom_site_aniso_U_11
_atom_site_aniso_U_22
_atom_site_aniso_U_33
_atom_site_aniso_U_12
_atom_site_aniso_U_13
_atom_site_aniso_U_23
Mg1 0.01200 0.00900 0.01500 0.00800 -0.00300 -0.00100
Si1_1 0.01200 0.00900 0.01500 0.00800 -0.00300 -0.00100
Fe1 0.01200 0.00900 0.01500 0.00800 -0.00300 -0.00100
Mg2 0.01000 0.01300 0.01400 0.00500 0.00400 0.00000
Si2_1 0.01000 0.01300 0.01400 0.00500 0.00400 0.00000
Fe2 0.01000 0.01300 0.01400 0.00500 0.00400 0.00000
Mg3 0.01200 0.01100 0.01000 0.00800 0.00500 0.00500
Si3_1 0.01200 0.01100 0.01000 0.00800 0.00500 0.00500
Fe3 0.01200 0.01100 0.01000 0.00800 0.00500 0.00500
Mg4 0.00800 0.00800 0.00700 0.00500 0.00200 0.00200
Si4_1 0.00800 0.00800 0.00700 0.00500 0.00200 0.00200
Fe4 0.00800 0.00800 0.00700 0.00500 0.00200 0.00200
Mg5 0.00900 0.01500 0.01300 0.00700 0.00600 0.00700
Si5_1 0.00900 0.01500 0.01300 0.00700 0.00600 0.00700
Fe5 0.00900 0.01500 0.01300 0.00700 0.00600 0.00700
Mg6 0.00900 0.01100 0.00700 0.00600 0.00500 0.00500
Si6_1 0.00900 0.01100 0.00700 0.00600 0.00500 0.00500
Fe6 0.00900 0.01100 0.00700 0.00600 0.00500 0.00500
Mg7 0.00700 0.00700 0.00800 0.00500 0.00000 0.00000
Si7 0.00700 0.00700 0.00800 0.00500 0.00000 0.00000
Fe7 0.00700 0.00700 0.00800 0.00500 0.00000 0.00000
Si1_2 0.00800 0.01000 0.00400 0.00600 0.00300 0.00400
Si2_2 0.00900 0.01100 0.00800 0.00700 0.00400 0.00600
Si3_2 0.00700 0.01100 0.00300 0.00600 0.00300 0.00300
Si4_2 0.00700 0.00800 0.00400 0.00500 0.00300 0.00300
Si5_2 0.00800 0.00600 0.00800 0.00400 0.00300 0.00400
Si6_2 0.00800 0.00500 0.00700 0.00400 0.00200 0.00200
Na1 0.01300 0.01100 0.01400 0.00600 0.00100 0.00500
Na2 0.01100 0.01400 0.02000 0.00800 0.00600 0.01000
O1 0.00700 0.00900 0.01000 0.00500 0.00600 0.00700
O2 0.00700 0.01100 0.01600 0.00700 0.00400 0.00700
O3 0.00600 0.01200 0.00800 0.00500 0.00000 0.00400
O4 0.02400 0.03000 0.01000 0.02000 0.00000 0.00300
O5 0.01000 0.00400 0.00600 0.00600 0.00200 0.00100
O6 0.01000 0.00500 0.01100 0.00500 0.00300 0.00400
O7 0.00700 0.01300 0.00900 0.00600 0.00500 0.00500
O8 0.01100 0.01400 0.01700 0.00500 -0.00200 0.00900
O9 0.01300 0.01400 0.01200 0.01000 0.00400 0.00100
O10 0.00900 0.00900 0.00700 0.00600 0.00500 0.00300
O11 0.01100 0.00500 0.00500 0.00400 0.00100 -0.00200
O12 0.01100 0.00500 0.00600 0.00300 0.00000 -0.00200
O13 0.01300 0.00600 0.00700 0.00600 0.00400 0.00100
O14 0.00600 0.01100 0.02500 0.00700 0.00100 0.00400
O15 0.00800 0.01000 0.00700 0.00700 -0.00100 0.00000
O16 0.01300 0.00700 0.01400 0.00300 0.00400 -0.00200
O17 0.00800 0.00500 0.00900 0.00300 0.00400 0.00200
O18 0.00700 0.01800 0.01100 0.00700 0.00300 0.01000
O19 0.00700 0.00400 0.01300 0.00200 0.00500 0.00300
O20 0.00500 0.00700 0.00500 0.00200 0.00300 0.00000

loop_
_atom_site_label
_atom_site_fract_x
_atom_site_fract_y
_atom_site_fract_z
_atom_site_occupancy
Mg1 0.00000 0.00000 0.50000 0.68900
Si1_1 0.00000 0.00000 0.50000 0.06000
Fe1 0.00000 0.00000 0.50000 0.25100
Mg2 0.00000 0.50000 0.00000 0.64600
Si2_1 0.00000 0.50000 0.00000 0.05600
Fe2 0.00000 0.50000 0.00000 0.29800
Mg3 0.31390 0.84890 0.17800 0.69900
Si3_1 0.31390 0.84890 0.17800 0.06100
Fe3 0.31390 0.84890 0.17800 0.24000
Mg4 0.76870 0.81910 0.15080 0.72400
Si4_1 0.76870 0.81910 0.15080 0.06300
Fe4 0.76870 0.81910 0.15080 0.21300
Mg5 0.09490 0.93940 0.05590 0.76500
Si5_1 0.09490 0.93940 0.05590 0.06600
Fe5 0.09490 0.93940 0.05590 0.16900
Mg6 0.59590 0.94220 0.06460 0.72800
Si6_1 0.59590 0.94220 0.06460 0.06300
Fe6 0.59590 0.94220 0.06460 0.20900
Mg7 0.99200 0.73500 0.26490 0.74200
Si7 0.99200 0.73500 0.26490 0.06400
Fe7 0.99200 0.73500 0.26490 0.19400
Si1_2 0.47670 0.23280 0.33200 1.00000
Si2_2 0.98360 0.23390 0.34510 1.00000
Si3_2 0.79100 0.34280 0.24020 1.00000
Si4_2 0.27930 0.33990 0.22540 1.00000
Si5_2 0.64970 0.94930 0.44360 1.00000
Si6_2 0.35490 0.56020 0.04580 1.00000
Na1 0.20930 0.63440 0.39110 1.00000
Na2 0.66210 0.61180 0.36980 1.00000
O1 0.35550 0.06500 0.16280 1.00000
O2 0.86000 0.06590 0.17430 1.00000
O3 0.55950 0.96050 0.29150 1.00000
O4 0.02550 0.93570 0.26930 1.00000
O5 0.23140 0.87180 0.39020 1.00000
O6 0.74860 0.88270 0.39010 1.00000
O7 0.49260 0.19550 0.49840 1.00000
O8 0.95560 0.77740 0.48300 1.00000
O9 0.89700 0.32180 0.37010 1.00000
O10 0.40290 0.33630 0.35330 1.00000
O11 0.65880 0.17290 0.06940 1.00000
O12 0.15380 0.16750 0.06170 1.00000
O13 0.52890 0.71040 0.03530 1.00000
O14 0.06050 0.72880 0.06540 1.00000
O15 0.24260 0.61330 0.11250 1.00000
O16 0.75120 0.60990 0.12830 1.00000
O17 0.40340 0.50150 0.18890 1.00000
O18 0.93470 0.51120 0.22430 1.00000
O19 0.16640 0.36960 0.31950 1.00000
O20 0.67380 0.36660 0.33720 1.00000

loop_
_cod_changelog_entry_id
_cod_changelog_entry_author
_cod_changelog_entry_date
_cod_changelog_entry_text
1
;cod-tools version 3.10.1
Id: cif_fix_AMCSD_atom_labels 10224 2024-08-07 11:09:31Z saulius
;
2024-08-07T19:38:25+03:00
;Changed the following '_atom_site_label' values:
the first duplicated label 'Si1'  converted to 'Si1_1'
duplicated label 'Si1' at index 21 converted to 'Si1_2'
the first duplicated label 'Si2'  converted to 'Si2_1'
duplicated label 'Si2' at index 22 converted to 'Si2_2'
the first duplicated label 'Si3'  converted to 'Si3_1'
duplicated label 'Si3' at index 23 converted to 'Si3_2'
the first duplicated label 'Si4'  converted to 'Si4_1'
duplicated label 'Si4' at index 24 converted to 'Si4_2'
the first duplicated label 'Si5'  converted to 'Si5_1'
duplicated label 'Si5' at index 25 converted to 'Si5_2'
the first duplicated label 'Si6'  converted to 'Si6_1'
duplicated label 'Si6' at index 26 converted to 'Si6_2'
;

loop_
_cod_related_entry_id
_cod_related_entry_database
_cod_related_entry_code
1 AMCSD 0002100
